data_1503631
loop_
_publ_author_name
'Gonella, Silvia'
'Mahieux, Julien'
'Sanselme, Morgane'
'Coquerel, G\'erard'

_publ_section_title
;
 Spotting a Conglomerate Is Just Halfway to Achieving a Preparative
 Resolution by Preferential Crystallization
;
_journal_issue 2
_journal_name_full 'Organic Process Research &amp; Development'
_journal_page_first 286
_journal_paper_doi 10.1021/op200092f
_journal_volume 16
_journal_year 2012
_chemical_absolute_configuration syn
_chemical_compound_source 'synthesis as described'
_chemical_formula_moiety 'C28 H32 Cl2 N2 O8'
_chemical_formula_sum 'C28 H32 Cl2 N2 O8'
_chemical_formula_weight 595.46
_chemical_name_systematic
;
 ?
;
_space_group_IT_number 1
_symmetry_cell_setting triclinic
_symmetry_Int_Tables_number 1
_symmetry_space_group_name_Hall 'P 1'
_symmetry_space_group_name_H-M 'P 1'
_atom_sites_solution_hydrogens geom
_atom_sites_solution_primary direct
_atom_sites_solution_secondary difmap
_audit_conform_dict_location ftp://ftp.iucr.org/pub/cif_core.dic
_audit_conform_dict_name cif_core.dic
_audit_conform_dict_version 2.3
_audit_creation_date 2011-04-04T10:29:25-00:00
_audit_creation_method 'WinGX routine CIF_UPDATE'
_cell_angle_alpha 79.109(3)
_cell_angle_beta 82.475(3)
_cell_angle_gamma 86.782(3)
_cell_formula_units_Z 1
_cell_length_a 5.7819(11)
_cell_length_b 9.6587(18)
_cell_length_c 13.317(3)
_cell_measurement_reflns_used 0
_cell_measurement_temperature 293(2)
_cell_measurement_theta_max 0
_cell_measurement_theta_min 0
_cell_measurement_wavelength 0.71073
_cell_volume 723.6(3)
_computing_molecular_graphics 'Ortep-3 for Windows (Farrugia, 1997)'
_computing_publication_material 'WinGX publication routines (Farrugia, 1999)'
_computing_structure_refinement 'SHELXL-97 (Sheldrick, 1997)'
_computing_structure_solution 'SIR92 (Giacovazzo et al, 1993)'
_diffrn_ambient_temperature 293(2)
_diffrn_measured_fraction_theta_full 0.979
_diffrn_measured_fraction_theta_max 0.979
_diffrn_radiation_monochromator graphite
_diffrn_radiation_probe x-ray
_diffrn_radiation_type MoK\a
_diffrn_radiation_wavelength 0.71073
_diffrn_reflns_av_R_equivalents 0.0104
_diffrn_reflns_av_unetI/netI 0.0272
_diffrn_reflns_limit_h_max 7
_diffrn_reflns_limit_h_min -7
_diffrn_reflns_limit_k_max 12
_diffrn_reflns_limit_k_min -12
_diffrn_reflns_limit_l_max 16
_diffrn_reflns_limit_l_min -15
_diffrn_reflns_number 5792
_diffrn_reflns_theta_full 26.38
_diffrn_reflns_theta_max 26.38
_diffrn_reflns_theta_min 1.57
_exptl_absorpt_coefficient_mu 0.276
_exptl_absorpt_correction_type none
_exptl_crystal_colour colourless
_exptl_crystal_density_diffrn 1.366
_exptl_crystal_density_method 'not measured'
_exptl_crystal_description rodlike
_exptl_crystal_F_000 312
_exptl_crystal_size_max 0
_exptl_crystal_size_mid 0
_exptl_crystal_size_min 0
_refine_diff_density_max 0.394
_refine_diff_density_min -0.252
_refine_diff_density_rms 0.039
_refine_ls_abs_structure_details 'Flack H D (1983), Acta Cryst. A39, 876-881'
_refine_ls_abs_structure_Flack 0.10(5)
_refine_ls_extinction_method none
_refine_ls_goodness_of_fit_ref 1.067
_refine_ls_hydrogen_treatment constr
_refine_ls_matrix_type full
_refine_ls_number_parameters 363
_refine_ls_number_reflns 5153
_refine_ls_number_restraints 3
_refine_ls_restrained_S_all 1.067
_refine_ls_R_factor_all 0.0394
_refine_ls_R_factor_gt 0.0387
_refine_ls_shift/su_max 0
_refine_ls_shift/su_mean 0
_refine_ls_structure_factor_coef Fsqd
_refine_ls_weighting_details 'calc w=1/[\s^2^(Fo^2^)+(0.0573P)^2^+0.1378P] where P=(Fo^2^+2Fc^2^)/3'
_refine_ls_weighting_scheme calc
_refine_ls_wR_factor_gt 0.1023
_refine_ls_wR_factor_ref 0.1033
_reflns_number_gt 5055
_reflns_number_total 5153
_reflns_threshold_expression >2sigma(I)
_cod_data_source_file op200092f_si_002.cif
_cod_data_source_block th292_1
_cod_original_cell_volume 723.7(2)
_cod_database_code 1503631

loop_
_symmetry_equiv_pos_as_xyz
'x, y, z'

loop_
_atom_site_label
_atom_site_type_symbol
_atom_site_fract_x
_atom_site_fract_y
_atom_site_fract_z
_atom_site_U_iso_or_equiv
_atom_site_adp_type
_atom_site_occupancy
_atom_site_symmetry_multiplicity
_atom_site_calc_flag
_atom_site_refinement_flags
Cl1 Cl 0.53426(17) 0.19788(9) 1.02571(7) 0.0808(3) Uani 1 1 d .
Cl2 Cl -0.40548(18) 1.48085(10) 0.18355(7) 0.0915(3) Uani 1 1 d .
N1 N 0.0091(3) 0.80954(17) 0.81927(13) 0.0307(3) Uani 1 1 d .
H1A H 0.1581 0.8219 0.8276 0.037 Uiso 1 1 calc R
H1B H -0.0786 0.81 0.8802 0.037 Uiso 1 1 calc R
N2 N 0.0043(3) 1.04492(17) 0.56002(13) 0.0308(3) Uani 1 1 d .
H2A H -0.0459 1.13 0.5738 0.037 Uiso 1 1 calc R
H2B H -0.1222 0.9977 0.5547 0.037 Uiso 1 1 calc R
C1 C 0.0392(5) 0.4886(3) 0.94885(19) 0.0505(6) Uani 1 1 d .
H1 H -0.1064 0.5173 0.9779 0.061 Uiso 1 1 calc R
C2 C 0.1656(6) 0.3804(3) 1.0039(2) 0.0576(7) Uani 1 1 d .
H2 H 0.1056 0.3368 1.0698 0.069 Uiso 1 1 calc R
C3 C 0.3788(5) 0.3389(3) 0.9604(2) 0.0491(6) Uani 1 1 d .
C4 C 0.4732(5) 0.4027(3) 0.8644(2) 0.0501(6) Uani 1 1 d .
H4 H 0.6199 0.3744 0.8362 0.06 Uiso 1 1 calc R
C5 C 0.3462(5) 0.5100(2) 0.81032(19) 0.0458(5) Uani 1 1 d .
H5 H 0.4085 0.5539 0.7448 0.055 Uiso 1 1 calc R
C6 C 0.1288(4) 0.5535(2) 0.85129(17) 0.0378(5) Uani 1 1 d .
C7 C -0.0073(4) 0.6683(2) 0.78875(19) 0.0433(5) Uani 1 1 d .
H7A H -0.1698 0.6434 0.7977 0.052 Uiso 1 1 calc R
H7B H 0.0514 0.6753 0.7164 0.052 Uiso 1 1 calc R
C8 C -0.0706(3) 0.9308(2) 0.74097(15) 0.0292(4) Uani 1 1 d .
H8 H -0.2069 0.9011 0.7148 0.035 Uiso 1 1 calc R
C9 C -0.1458(4) 1.0581(2) 0.79141(17) 0.0364(4) Uani 1 1 d .
H9A H -0.2299 1.1259 0.7447 0.044 Uiso 1 1 calc R
H9B H -0.2522 1.0278 0.8534 0.044 Uiso 1 1 calc R
C10 C 0.0575(4) 1.1305(3) 0.81947(19) 0.0420(5) Uani 1 1 d .
H10A H 0.0002 1.2128 0.8483 0.05 Uiso 1 1 calc R
H10B H 0.1346 1.0665 0.871 0.05 Uiso 1 1 calc R
C11 C 0.2291(4) 1.1745(2) 0.7242(2) 0.0423(5) Uani 1 1 d .
H11A H 0.3605 1.2182 0.7427 0.051 Uiso 1 1 calc R
H11B H 0.1541 1.2438 0.675 0.051 Uiso 1 1 calc R
C12 C 0.3169(3) 1.0483(2) 0.67438(17) 0.0344(4) Uani 1 1 d .
H12A H 0.418 1.0814 0.6113 0.041 Uiso 1 1 calc R
H12B H 0.4093 0.9853 0.7205 0.041 Uiso 1 1 calc R
C13 C 0.1212(3) 0.9660(2) 0.64955(14) 0.0280(4) Uani 1 1 d .
H13 H 0.1884 0.8772 0.6315 0.034 Uiso 1 1 calc R
C14 C 0.1557(5) 1.0662(3) 0.45746(18) 0.0516(6) Uani 1 1 d .
H14A H 0.3041 1.1036 0.464 0.062 Uiso 1 1 calc R
H14B H 0.1857 0.9768 0.4343 0.062 Uiso 1 1 calc R
C15 C 0.0306(4) 1.1678(3) 0.38093(17) 0.0453(5) Uani 1 1 d .
C16 C -0.1535(5) 1.1248(3) 0.3389(2) 0.0536(6) Uani 1 1 d .
H16 H -0.1894 1.0299 0.3524 0.064 Uiso 1 1 calc R
C17 C -0.2850(6) 1.2207(3) 0.2772(2) 0.0610(7) Uani 1 1 d .
H17 H -0.4087 1.191 0.2493 0.073 Uiso 1 1 calc R
C18 C -0.2309(5) 1.3593(3) 0.2577(2) 0.0573(7) Uani 1 1 d .
C19 C -0.0473(6) 1.4049(3) 0.2948(2) 0.0650(8) Uani 1 1 d .
H19 H -0.0098 1.4996 0.2787 0.078 Uiso 1 1 calc R
O1A O -0.3506(3) 0.87388(17) 0.53832(14) 0.0490(4) Uani 1 1 d .
O2A O -0.0632(3) 0.71390(19) 0.53574(17) 0.0564(5) Uani 1 1 d .
O3A O -0.0433(3) 0.4594(2) 0.5638(2) 0.0673(6) Uani 1 1 d .
H31A H -0.0492 0.5458 0.5538 0.101 Uiso 1 1 calc R
O4A O -0.2822(4) 0.28846(18) 0.57128(17) 0.0616(5) Uani 1 1 d .
C1A C -0.2754(4) 0.7549(2) 0.52829(16) 0.0355(4) Uani 1 1 d .
C2A C -0.4447(4) 0.6552(2) 0.50781(19) 0.0423(5) Uani 1 1 d .
H22A H -0.5797 0.6974 0.483 0.051 Uiso 1 1 calc R
C3A C -0.4313(4) 0.5158(2) 0.5197(2) 0.0456(5) Uani 1 1 d .
H32A H -0.561 0.4751 0.5041 0.055 Uiso 1 1 calc R
C4A C -0.2426(4) 0.4139(2) 0.55392(19) 0.0445(5) Uani 1 1 d .
O1B O 0.4453(3) 0.80669(19) 0.88842(12) 0.0457(4) Uani 1 1 d .
O2B O 0.7039(3) 0.7967(2) 0.99767(12) 0.0479(4) Uani 1 1 d .
C1B C 0.4956(4) 0.8020(2) 0.97688(17) 0.0371(5) Uani 1 1 d .
C2B C 0.2984(4) 0.8030(3) 1.0615(2) 0.0516(6) Uani 1 1 d .
H22B H 0.1542 0.7827 1.045 0.062 Uiso 1 1 calc R
C3B C 0.2948(5) 0.8281(3) 1.1563(2) 0.0577(7) Uani 1 1 d .
H32B H 0.1478 0.8227 1.1943 0.069 Uiso 1 1 calc R
O3B O 0.6986(4) 0.8607(3) 1.17233(17) 0.0766(7) Uani 1 1 d .
H31B H 0.7086 0.8262 1.1202 0.115 Uiso 1 1 calc R
O4B O 0.4329(5) 0.8914(4) 1.29746(19) 0.0989(9) Uani 1 1 d .
C4B C 0.4828(5) 0.8632(3) 1.2131(2) 0.0583(7) Uani 1 1 d .
C20 C 0.0845(6) 1.3085(3) 0.3573(2) 0.0592(7) Uani 1 1 d .
H20 H 0.2101 1.3391 0.3833 0.071 Uiso 1 1 calc R

loop_
_atom_site_aniso_label
_atom_site_aniso_U_11
_atom_site_aniso_U_22
_atom_site_aniso_U_33
_atom_site_aniso_U_23
_atom_site_aniso_U_13
_atom_site_aniso_U_12
Cl1 0.1062(7) 0.0642(5) 0.0708(5) -0.0056(4) -0.0322(4) 0.0345(4)
Cl2 0.0983(7) 0.0856(6) 0.0711(5) 0.0254(4) -0.0092(4) 0.0273(5)
N1 0.0281(8) 0.0336(9) 0.0313(8) -0.0060(7) -0.0071(6) -0.0004(6)
N2 0.0312(8) 0.0296(8) 0.0319(8) -0.0052(6) -0.0062(6) 0.0022(6)
C1 0.0538(15) 0.0474(13) 0.0447(13) -0.0021(10) 0.0016(11) 0.0054(11)
C2 0.078(2) 0.0501(14) 0.0384(13) 0.0024(11) -0.0026(12) 0.0066(13)
C3 0.0667(17) 0.0387(12) 0.0459(13) -0.0110(10) -0.0215(12) 0.0104(11)
C4 0.0483(15) 0.0456(13) 0.0587(15) -0.0167(11) -0.0072(11) 0.0040(11)
C5 0.0556(14) 0.0394(12) 0.0400(12) -0.0050(9) 0.0008(10) -0.0058(10)
C6 0.0477(13) 0.0299(10) 0.0380(11) -0.0088(9) -0.0096(9) -0.0019(9)
C7 0.0519(14) 0.0332(11) 0.0484(13) -0.0062(10) -0.0198(11) -0.0042(10)
C8 0.0251(9) 0.0305(9) 0.0329(10) -0.0061(8) -0.0069(7) 0.0009(7)
C9 0.0319(11) 0.0377(11) 0.0397(11) -0.0105(9) -0.0020(8) 0.0052(8)
C10 0.0421(12) 0.0421(12) 0.0481(13) -0.0231(10) -0.0101(10) 0.0057(9)
C11 0.0348(11) 0.0379(11) 0.0592(14) -0.0162(10) -0.0132(10) -0.0021(9)
C12 0.0246(10) 0.0373(10) 0.0421(11) -0.0080(9) -0.0056(8) -0.0014(8)
C13 0.0273(9) 0.0278(9) 0.0300(9) -0.0082(7) -0.0059(7) 0.0044(7)
C14 0.0442(13) 0.0704(17) 0.0349(12) -0.0038(11) 0.0002(9) 0.0118(12)
C15 0.0490(13) 0.0532(13) 0.0306(11) -0.0038(9) -0.0009(9) 0.0030(10)
C16 0.0694(18) 0.0480(14) 0.0430(13) -0.0018(11) -0.0141(12) -0.0023(12)
C17 0.0703(19) 0.0705(18) 0.0393(14) 0.0049(12) -0.0165(12) -0.0043(14)
C18 0.0662(18) 0.0571(16) 0.0382(13) 0.0107(11) -0.0008(12) 0.0101(13)
C19 0.087(2) 0.0454(14) 0.0538(16) 0.0042(12) 0.0050(15) -0.0074(14)
O1A 0.0522(10) 0.0364(9) 0.0647(11) -0.0207(8) -0.0157(8) 0.0034(7)
O2A 0.0404(10) 0.0491(10) 0.0865(14) -0.0224(9) -0.0200(9) 0.0016(8)
O3A 0.0497(11) 0.0462(10) 0.1103(18) -0.0140(11) -0.0331(11) 0.0133(8)
O4A 0.0643(13) 0.0315(9) 0.0785(13) 0.0025(8) 0.0091(10) 0.0044(8)
C1A 0.0368(11) 0.0369(11) 0.0346(10) -0.0090(8) -0.0067(8) -0.0021(9)
C2A 0.0385(12) 0.0354(11) 0.0564(14) -0.0096(10) -0.0186(10) 0.0042(9)
C3A 0.0362(12) 0.0361(12) 0.0683(16) -0.0138(11) -0.0147(11) 0.0007(9)
C4A 0.0504(14) 0.0310(11) 0.0482(13) -0.0040(9) -0.0010(10) 0.0084(9)
O1B 0.0406(9) 0.0608(10) 0.0368(8) -0.0069(7) -0.0108(7) -0.0040(7)
O2B 0.0304(8) 0.0773(12) 0.0351(8) -0.0076(8) -0.0062(6) 0.0032(7)
C1B 0.0321(11) 0.0417(12) 0.0366(11) -0.0031(9) -0.0065(8) -0.0019(8)
C2B 0.0300(12) 0.0770(18) 0.0461(14) -0.0063(12) -0.0056(10) -0.0021(11)
C3B 0.0390(13) 0.0810(19) 0.0481(14) -0.0081(13) 0.0057(10) 0.0019(12)
O3B 0.0494(12) 0.136(2) 0.0551(12) -0.0412(13) -0.0089(9) -0.0128(12)
O4B 0.0926(19) 0.156(3) 0.0610(14) -0.0587(17) 0.0019(13) -0.0108(18)
C4B 0.0577(17) 0.0724(18) 0.0474(14) -0.0193(13) -0.0028(12) -0.0042(14)
C20 0.0615(17) 0.0638(17) 0.0502(15) -0.0045(13) -0.0022(12) -0.0166(13)

loop_
_atom_type_symbol
_atom_type_description
_atom_type_scat_dispersion_real
_atom_type_scat_dispersion_imag
_atom_type_scat_source
C C 0.0033 0.0016 'International Tables Vol C Tables 4.2.6.8 and 6.1.1.4'
H H 0 0 'International Tables Vol C Tables 4.2.6.8 and 6.1.1.4'
N N 0.0061 0.0033 'International Tables Vol C Tables 4.2.6.8 and 6.1.1.4'
O O 0.0106 0.006 'International Tables Vol C Tables 4.2.6.8 and 6.1.1.4'
Cl Cl 0.1484 0.1585 'International Tables Vol C Tables 4.2.6.8 and 6.1.1.4'

loop_
_geom_angle_atom_site_label_1
_geom_angle_atom_site_label_2
_geom_angle_atom_site_label_3
_geom_angle
C7 N1 C8 112.91(15)
C7 N1 H1A 109
C8 N1 H1A 109
C7 N1 H1B 109
C8 N1 H1B 109
H1A N1 H1B 107.8
C13 N2 C14 115.10(16)
C13 N2 H2A 108.5
C14 N2 H2A 108.5
C13 N2 H2B 108.5
C14 N2 H2B 108.5
H2A N2 H2B 107.5
C6 C1 C2 120.3(2)
C6 C1 H1 119.9
C2 C1 H1 119.9
C3 C2 C1 119.3(2)
C3 C2 H2 120.3
C1 C2 H2 120.3
C2 C3 C4 121.6(2)
C2 C3 Cl1 120.1(2)
C4 C3 Cl1 118.3(2)
C3 C4 C5 118.6(2)
C3 C4 H4 120.7
C5 C4 H4 120.7
C4 C5 C6 121.4(2)
C4 C5 H5 119.3
C6 C5 H5 119.3
C1 C6 C5 118.8(2)
C1 C6 C7 121.4(2)
C5 C6 C7 119.8(2)
C6 C7 N1 112.39(17)
C6 C7 H7A 109.1
N1 C7 H7A 109.1
C6 C7 H7B 109.1
N1 C7 H7B 109.1
H7A C7 H7B 107.9
N1 C8 C9 110.48(16)
N1 C8 C13 110.36(15)
C9 C8 C13 112.21(17)
N1 C8 H8 107.9
C9 C8 H8 107.9
C13 C8 H8 107.9
C10 C9 C8 113.38(17)
C10 C9 H9A 108.9
C8 C9 H9A 108.9
C10 C9 H9B 108.9
C8 C9 H9B 108.9
H9A C9 H9B 107.7
C11 C10 C9 109.59(18)
C11 C10 H10A 109.8
C9 C10 H10A 109.8
C11 C10 H10B 109.8
C9 C10 H10B 109.8
H10A C10 H10B 108.2
C10 C11 C12 111.31(19)
C10 C11 H11A 109.4
C12 C11 H11A 109.4
C10 C11 H11B 109.4
C12 C11 H11B 109.4
H11A C11 H11B 108
C13 C12 C11 113.32(17)
C13 C12 H12A 108.9
C11 C12 H12A 108.9
C13 C12 H12B 108.9
C11 C12 H12B 108.9
H12A C12 H12B 107.7
N2 C13 C12 112.37(16)
N2 C13 C8 107.04(15)
C12 C13 C8 112.61(16)
N2 C13 H13 108.2
C12 C13 H13 108.2
C8 C13 H13 108.2
C15 C14 N2 108.51(18)
C15 C14 H14A 110
N2 C14 H14A 110
C15 C14 H14B 110
N2 C14 H14B 110
H14A C14 H14B 108.4
C20 C15 C16 118.4(2)
C20 C15 C14 120.7(3)
C16 C15 C14 120.7(2)
C17 C16 C15 121.0(3)
C17 C16 H16 119.5
C15 C16 H16 119.5
C18 C17 C16 119.1(3)
C18 C17 H17 120.5
C16 C17 H17 120.5
C19 C18 C17 121.7(3)
C19 C18 Cl2 119.6(2)
C17 C18 Cl2 118.7(2)
C18 C19 C20 119.2(3)
C18 C19 H19 120.4
C20 C19 H19 120.4
C4A O3A H31A 109.5
O1A C1A O2A 123.1(2)
O1A C1A C2A 117.26(19)
O2A C1A C2A 119.67(19)
C3A C2A C1A 129.7(2)
C3A C2A H22A 115.2
C1A C2A H22A 115.2
C2A C3A C4A 130.4(2)
C2A C3A H32A 114.8
C4A C3A H32A 114.8
O4A C4A O3A 121.9(2)
O4A C4A C3A 118.3(2)
O3A C4A C3A 119.8(2)
O1B C1B O2B 123.0(2)
O1B C1B C2B 117.5(2)
O2B C1B C2B 119.45(19)
C3B C2B C1B 130.7(2)
C3B C2B H22B 114.6
C1B C2B H22B 114.6
C2B C3B C4B 132.0(2)
C2B C3B H32B 114
C4B C3B H32B 114
C4B O3B H31B 109.5
O4B C4B O3B 120.4(3)
O4B C4B C3B 119.5(3)
O3B C4B C3B 120.1(2)
C15 C20 C19 120.6(3)
C15 C20 H20 119.7
C19 C20 H20 119.7

loop_
_geom_bond_atom_site_label_1
_geom_bond_atom_site_label_2
_geom_bond_distance
Cl1 C3 1.743(3)
Cl2 C18 1.750(3)
N1 C7 1.506(3)
N1 C8 1.509(2)
N1 H1A 0.9
N1 H1B 0.9
N2 C13 1.506(2)
N2 C14 1.508(3)
N2 H2A 0.9
N2 H2B 0.9
C1 C6 1.379(3)
C1 C2 1.388(4)
C1 H1 0.93
C2 C3 1.364(4)
C2 H2 0.93
C3 C4 1.368(4)
C4 C5 1.379(4)
C4 H4 0.93
C5 C6 1.379(3)
C5 H5 0.93
C6 C7 1.506(3)
C7 H7A 0.97
C7 H7B 0.97
C8 C9 1.526(3)
C8 C13 1.536(3)
C8 H8 0.98
C9 C10 1.522(3)
C9 H9A 0.97
C9 H9B 0.97
C10 C11 1.513(4)
C10 H10A 0.97
C10 H10B 0.97
C11 C12 1.528(3)
C11 H11A 0.97
C11 H11B 0.97
C12 C13 1.523(3)
C12 H12A 0.97
C12 H12B 0.97
C13 H13 0.98
C14 C15 1.503(3)
C14 H14A 0.97
C14 H14B 0.97
C15 C20 1.380(4)
C15 C16 1.383(4)
C16 C17 1.382(4)
C16 H16 0.93
C17 C18 1.361(4)
C17 H17 0.93
C18 C19 1.356(5)
C19 C20 1.390(4)
C19 H19 0.93
O1A C1A 1.231(3)
O2A C1A 1.279(3)
O3A C4A 1.287(3)
O3A H31A 0.82
O4A C4A 1.219(3)
C1A C2A 1.495(3)
C2A C3A 1.325(3)
C2A H22A 0.93
C3A C4A 1.486(3)
C3A H32A 0.93
O1B C1B 1.242(3)
O2B C1B 1.267(3)
C1B C2B 1.496(3)
C2B C3B 1.326(4)
C2B H22B 0.93
C3B C4B 1.491(4)
C3B H32B 0.93
O3B C4B 1.294(4)
O3B H31B 0.82
O4B C4B 1.201(4)
C20 H20 0.93

loop_
_geom_hbond_atom_site_label_D
_geom_hbond_atom_site_label_H
_geom_hbond_atom_site_label_A
_geom_hbond_distance_DH
_geom_hbond_distance_HA
_geom_hbond_distance_DA
_geom_hbond_angle_DHA
_geom_hbond_site_symmetry_A
N1 H1B O2B 0.9 1.86 2.755(2) 170.7 1_455
N1 H1A O1B 0.9 1.93 2.793(2) 160.7 .
N2 H2A O4A 0.9 1.99 2.816(2) 151.6 1_565
N2 H2B O1A 0.9 1.89 2.782(2) 170.2 .
O3A H31A O2A 0.82 1.59 2.414(3) 179.2 .
O3B H31B O2B 0.82 1.71 2.513(3) 165.1 .

loop_
_geom_torsion_atom_site_label_1
_geom_torsion_atom_site_label_2
_geom_torsion_atom_site_label_3
_geom_torsion_atom_site_label_4
_geom_torsion
C6 C1 C2 C3 -0.2(4)
C1 C2 C3 C4 1.1(4)
C1 C2 C3 Cl1 -177.0(2)
C2 C3 C4 C5 -1.1(4)
Cl1 C3 C4 C5 176.99(19)
C3 C4 C5 C6 0.2(4)
C2 C1 C6 C5 -0.7(4)
C2 C1 C6 C7 178.3(2)
C4 C5 C6 C1 0.7(3)
C4 C5 C6 C7 -178.4(2)
C1 C6 C7 N1 80.6(3)
C5 C6 C7 N1 -100.4(2)
C8 N1 C7 C6 164.92(18)
C7 N1 C8 C9 156.75(18)
C7 N1 C8 C13 -78.6(2)
N1 C8 C9 C10 72.0(2)
C13 C8 C9 C10 -51.6(2)
C8 C9 C10 C11 56.9(2)
C9 C10 C11 C12 -57.4(2)
C10 C11 C12 C13 54.9(2)
C14 N2 C13 C12 66.4(2)
C14 N2 C13 C8 -169.42(19)
C11 C12 C13 N2 72.1(2)
C11 C12 C13 C8 -48.9(2)
N1 C8 C13 N2 159.02(14)
C9 C8 C13 N2 -77.30(19)
N1 C8 C13 C12 -77.0(2)
C9 C8 C13 C12 46.7(2)
C13 N2 C14 C15 -169.81(19)
N2 C14 C15 C20 98.8(3)
N2 C14 C15 C16 -76.0(3)
C20 C15 C16 C17 -1.9(4)
C14 C15 C16 C17 173.0(2)
C15 C16 C17 C18 0.1(4)
C16 C17 C18 C19 2.0(4)
C16 C17 C18 Cl2 -177.6(2)
C17 C18 C19 C20 -2.3(4)
Cl2 C18 C19 C20 177.3(2)
O1A C1A C2A C3A -160.7(3)
O2A C1A C2A C3A 18.5(4)
C1A C2A C3A C4A -2.1(5)
C2A C3A C4A O4A 170.9(3)
C2A C3A C4A O3A -9.5(5)
O1B C1B C2B C3B -164.2(3)
O2B C1B C2B C3B 15.7(5)
C1B C2B C3B C4B -0.4(6)
C2B C3B C4B O4B 174.7(4)
C2B C3B C4B O3B -6.5(6)
C16 C15 C20 C19 1.6(4)
C14 C15 C20 C19 -173.3(3)
C18 C19 C20 C15 0.4(4)
